data_1548121
loop_
_publ_author_name
'Bautista, Elih\'u'
'Ortiz-Pastrana, Naytz\'e'
'Pastor-Palacios, Guillermo'
'Montoya-Contreras, Ang\'elica'
'Toscano, Rub\'en A'
'Morales-Jim\'enez, Jes\'us'
'Salazar-Olivo, Luis A'
'Ortega, Alfredo'

_publ_section_title
;
 neo-Clerodane Diterpenoids from Salvia polystachya Stimulate the
 Expression of Extracellular Matrix Components in Human Dermal
 Fibroblasts.
;
_journal_issue 11
_journal_name_full 'Journal of natural products'
_journal_page_first 3003
_journal_page_last 3009
_journal_paper_doi 10.1021/acs.jnatprod.7b00591
_journal_volume 80
_journal_year 2017
_chemical_absolute_configuration rm
_chemical_formula_moiety 'C20 H22 O8'
_chemical_formula_sum 'C20 H22 O8'
_chemical_formula_weight 390.37
_chemical_name_common 'Polystachyne G/15-epi-polystachyne G'
_space_group_crystal_system monoclinic
_space_group_IT_number 4
_space_group_name_Hall 'P 2yb'
_space_group_name_H-M_alt 'P 1 21 1'
_symmetry_space_group_name_Hall 'P 2yb'
_symmetry_space_group_name_H-M 'P 1 21 1'
_atom_sites_solution_hydrogens mixed
_atom_sites_solution_primary direct
_atom_sites_solution_secondary difmap
_audit_creation_method SHELXL-2016/6
_cell_angle_alpha 90
_cell_angle_beta 118.237(7)
_cell_angle_gamma 90
_cell_formula_units_Z 2
_cell_length_a 10.9433(12)
_cell_length_b 7.8994(9)
_cell_length_c 11.2708(17)
_cell_measurement_reflns_used 9005
_cell_measurement_temperature 150(2)
_cell_measurement_theta_max 74.54
_cell_measurement_theta_min 4.45
_cell_volume 858.4(2)
_computing_cell_refinement 'APEX2 v2014.1-1(Bruker, 2014)'
_computing_data_collection 'APEX2 v2014.1-1(Bruker, 2014)'
_computing_data_reduction 'SAINT V8.34A (Bruker, 2014)'
_computing_molecular_graphics 'XP V 5.1 (Bruker, 1998)'
_computing_publication_material 'CIFTAB V 2013/2 (Sheldrick, 2013)'
_computing_structure_refinement 'SHELXL-2016/6 (Sheldrick, 2015)'
_computing_structure_solution 'SHELXT-2014 (Sheldrick, 2014)'
_diffrn_ambient_temperature 150(2)
_diffrn_detector_area_resol_mean 52.0833
_diffrn_measured_fraction_theta_full 0.998
_diffrn_measured_fraction_theta_max 0.998
_diffrn_measurement_device_type 'Bruker D8 Endevor \k-geometry diffractometer'
_diffrn_measurement_method '\f and \w-scans'
_diffrn_radiation_monochromator 'Helios multilayer mirror'
_diffrn_radiation_type CuK\a
_diffrn_radiation_wavelength 1.54178
_diffrn_reflns_av_R_equivalents 0.2394
_diffrn_reflns_av_unetI/netI 0.1328
_diffrn_reflns_Laue_measured_fraction_full 0.998
_diffrn_reflns_Laue_measured_fraction_max 0.998
_diffrn_reflns_limit_h_max 13
_diffrn_reflns_limit_h_min -13
_diffrn_reflns_limit_k_max 9
_diffrn_reflns_limit_k_min -9
_diffrn_reflns_limit_l_max 13
_diffrn_reflns_limit_l_min -13
_diffrn_reflns_number 22536
_diffrn_reflns_point_group_measured_fraction_full 0.978
_diffrn_reflns_point_group_measured_fraction_max 0.974
_diffrn_reflns_theta_full 67.679
_diffrn_reflns_theta_max 72.113
_diffrn_reflns_theta_min 4.453
_diffrn_source 'micro-focus X-ray source'
_exptl_absorpt_coefficient_mu 0.989
_exptl_absorpt_correction_T_max 0.7322
_exptl_absorpt_correction_T_min 0.5844
_exptl_absorpt_correction_type multi-scan
_exptl_absorpt_process_details '(Sheldrick, 2012)'
_exptl_crystal_colour colourless
_exptl_crystal_density_diffrn 1.510
_exptl_crystal_description needle
_exptl_crystal_F_000 412
_exptl_crystal_size_max 0.280
_exptl_crystal_size_mid 0.035
_exptl_crystal_size_min 0.034
_refine_diff_density_max 0.494
_refine_diff_density_min -0.422
_refine_diff_density_rms 0.112
_refine_ls_abs_structure_details
;
 Flack x determined using 458 quotients [(I+)-(I-)]/[(I+)+(I-)]
 (Parsons, Flack and Wagner, Acta Cryst. B69 (2013) 249-259).
;
_refine_ls_abs_structure_Flack 0.5(4)
_refine_ls_extinction_method none
_refine_ls_goodness_of_fit_ref 1.148
_refine_ls_hydrogen_treatment mixed
_refine_ls_matrix_type full
_refine_ls_number_parameters 324
_refine_ls_number_reflns 3289
_refine_ls_number_restraints 264
_refine_ls_restrained_S_all 1.102
_refine_ls_R_factor_all 0.1919
_refine_ls_R_factor_gt 0.1321
_refine_ls_shift/su_max 0.000
_refine_ls_shift/su_mean 0.000
_refine_ls_structure_factor_coef Fsqd
_refine_ls_weighting_details 'w=1/[\s^2^(Fo^2^)+(0.1163P)^2^+5.4985P] where P=(Fo^2^+2Fc^2^)/3'
_refine_ls_weighting_scheme calc
_refine_ls_wR_factor_gt 0.3358
_refine_ls_wR_factor_ref 0.3676
_reflns_Friedel_coverage 0.813
_reflns_Friedel_fraction_full 0.955
_reflns_Friedel_fraction_max 0.946
_reflns_number_gt 1891
_reflns_number_total 3289
_reflns_threshold_expression 'I > 2\s(I)'
_cod_data_source_file np7b00591_si_002.cif
_cod_data_source_block Compound_1-2
_cod_depositor_comments 'Adding full bibliography for 1548120--1548122.cif.'
_cod_original_cell_volume 858.36(19)
_cod_database_code 1548121
_shelx_shelxl_version_number 2016/6
_shelx_space_group_comment
;
The symmetry employed for this shelxl refinement is uniquely defined
by the following loop, which should always be used as a source of
symmetry information in preference to the above space-group names.
They are only intended as comments.
;
_shelx_estimated_absorpt_t_min 0.769
_shelx_estimated_absorpt_t_max 0.967

loop_
_space_group_symop_operation_xyz
'x, y, z'
'-x, y+1/2, -z'

loop_
_atom_site_label
_atom_site_type_symbol
_atom_site_fract_x
_atom_site_fract_y
_atom_site_fract_z
_atom_site_U_iso_or_equiv
_atom_site_adp_type
_atom_site_occupancy
_atom_site_site_symmetry_order
_atom_site_calc_flag
_atom_site_refinement_flags_posn
_atom_site_refinement_flags_adp
_atom_site_refinement_flags_occupancy
_atom_site_disorder_assembly
_atom_site_disorder_group
O1 O 0.2825(15) 0.765(3) 0.7460(13) 0.061(4) Uani 1 1 d . . . . .
O2 O 0.4649(12) 0.261(3) 0.6647(13) 0.044(3) Uani 1 1 d . . . . .
O3 O 0.7001(12) 0.338(3) 0.7880(12) 0.046(3) Uani 1 1 d . . . . .
O7 O -0.0222(12) 0.593(3) 0.2237(12) 0.055(3) Uani 1 1 d . . . . .
O8 O 0.1823(13) 0.460(3) 0.2972(11) 0.047(3) Uani 1 1 d . . . . .
C1 C 0.3698(18) 0.801(3) 0.6866(17) 0.041(4) Uani 1 1 d . . . . .
H1 H 0.440971 0.890536 0.733756 0.049 Uiso 1 1 calc R U . . .
C2 C 0.223(2) 0.862(3) 0.6227(18) 0.050(5) Uani 1 1 d . . . . .
H2 H 0.209108 0.985619 0.630355 0.061 Uiso 1 1 calc R U . . .
C3 C 0.1137(18) 0.772(3) 0.5043(17) 0.045(4) Uani 1 1 d . . . . .
H3A H 0.046583 0.854091 0.440429 0.054 Uiso 1 1 calc R U . . .
H3B H 0.062960 0.692808 0.533649 0.054 Uiso 1 1 calc R U . . .
C4 C 0.1835(16) 0.675(3) 0.4375(16) 0.038(4) Uani 1 1 d . . . . .
H4 H 0.232641 0.764279 0.412972 0.045 Uiso 1 1 calc R U . . .
C5 C 0.2945(17) 0.554(3) 0.5225(15) 0.037(4) Uani 1 1 d . . . . .
C6 C 0.2439(16) 0.410(3) 0.5868(16) 0.039(4) Uani 1 1 d . . . . .
H6A H 0.182066 0.459526 0.619271 0.047 Uiso 1 1 calc R U . . .
H6B H 0.190029 0.324487 0.517135 0.047 Uiso 1 1 calc R U . . .
C7 C 0.3675(18) 0.322(3) 0.7052(18) 0.044(4) Uani 1 1 d . . . . .
H7 H 0.333698 0.227092 0.740396 0.052 Uiso 1 1 calc R U . . .
C8 C 0.4493(18) 0.450(3) 0.8186(16) 0.043(4) Uani 1 1 d . . . . .
H8 H 0.384293 0.529231 0.829535 0.052 Uiso 1 1 calc R U . . .
C9 C 0.5264(18) 0.543(3) 0.7485(17) 0.042(4) Uani 1 1 d . . . . .
C10 C 0.4202(16) 0.653(3) 0.6344(16) 0.035(4) Uani 1 1 d . . . . .
H10 H 0.470644 0.704579 0.588890 0.042 Uiso 1 1 calc R U . . .
C11 C 0.6646(16) 0.625(3) 0.8376(17) 0.041(4) Uani 1 1 d . . . . .
H11A H 0.665512 0.675498 0.918220 0.050 Uiso 1 1 calc R U . . .
H11B H 0.685719 0.713529 0.788144 0.050 Uiso 1 1 calc R U . . .
C12 C 0.7684(16) 0.480(3) 0.8769(17) 0.036(4) Uani 1 1 d D . . . .
H12 H 0.796653 0.445689 0.971773 0.043 Uiso 1 1 calc R U . A 1
C17 C 0.539(2) 0.362(3) 0.9491(18) 0.051(5) Uani 1 1 d . . . . .
H17A H 0.613973 0.438455 1.008342 0.077 Uiso 1 1 calc R U . . .
H17B H 0.579730 0.260170 0.931873 0.077 Uiso 1 1 calc R U . . .
H17C H 0.483585 0.330045 0.992581 0.077 Uiso 1 1 calc R U . . .
C18 C 0.0975(19) 0.580(3) 0.3069(17) 0.042(4) Uani 1 1 d . . . . .
C19 C 0.3184(18) 0.470(3) 0.4099(16) 0.040(4) Uani 1 1 d . . . . .
H19A H 0.380096 0.540650 0.388289 0.048 Uiso 1 1 calc R U . . .
H19B H 0.359850 0.356132 0.437504 0.048 Uiso 1 1 calc R U . . .
C20 C 0.5671(18) 0.390(3) 0.6907(18) 0.042(4) Uani 1 1 d . . . . .
H20 H 0.568142 0.422417 0.605364 0.050 Uiso 1 1 calc R U . . .
C13 C 0.8995(19) 0.516(4) 0.863(2) 0.041(3) Uani 0.91(2) 1 d D U P B 1
C14 C 1.0290(19) 0.503(4) 0.947(2) 0.043(3) Uani 0.91(2) 1 d D U P B 1
H14 H 1.064135 0.478863 1.040255 0.052 Uiso 0.91(2) 1 calc R U P B 1
C15 C 1.1196(19) 0.532(4) 0.880(2) 0.045(3) Uani 0.91(2) 1 d D U P B 1
H15 H 1.185098 0.628522 0.923779 0.054 Uiso 0.91(2) 1 calc R U P B 1
O4 O 1.0141(14) 0.578(3) 0.7405(14) 0.043(3) Uani 0.91(2) 1 d D U P B 1
O5 O 1.1882(13) 0.395(3) 0.8719(14) 0.049(3) Uani 0.91(2) 1 d D U P B 1
H5 H 1.229(18) 0.346(16) 0.948(6) 0.074 Uiso 0.91(2) 1 d D U P B 1
C16 C 0.8858(19) 0.565(4) 0.728(2) 0.042(3) Uani 0.91(2) 1 d D U P B 1
O6 O 0.7840(14) 0.585(4) 0.6220(16) 0.044(3) Uani 0.91(2) 1 d D U P B 1
C13B C 0.891(8) 0.49(3) 0.846(13) 0.042(4) Uani 0.09(2) 1 d D U P B 2
C14B C 1.022(9) 0.467(16) 0.909(12) 0.043(5) Uani 0.09(2) 1 d D U P B 2
H14B H 1.067430 0.401170 0.988327 0.052 Uiso 0.09(2) 1 calc R U P B 2
C15B C 1.096(6) 0.554(10) 0.840(9) 0.045(4) Uani 0.09(2) 1 d D U P B 2
H15B H 1.148232 0.469015 0.815040 0.053 Uiso 0.09(2) 1 calc R U P B 2
O4B O 0.977(9) 0.624(16) 0.716(8) 0.043(4) Uani 0.09(2) 1 d D U P B 2
O5B O 1.178(9) 0.684(12) 0.907(10) 0.045(8) Uani 0.09(2) 1 d D U P B 2
H5B H 1.19(3) 0.75(3) 0.855(15) 0.068 Uiso 0.09(2) 1 d D U P B 2
C16B C 0.856(7) 0.58(2) 0.713(11) 0.042(4) Uani 0.09(2) 1 d D U P B 2
O6B O 0.748(9) 0.59(3) 0.612(14) 0.041(7) Uani 0.09(2) 1 d D U P B 2

loop_
_atom_site_aniso_label
_atom_site_aniso_U_11
_atom_site_aniso_U_22
_atom_site_aniso_U_33
_atom_site_aniso_U_23
_atom_site_aniso_U_13
_atom_site_aniso_U_12
O1 0.073(9) 0.064(9) 0.051(8) -0.009(7) 0.034(7) 0.005(8)
O2 0.046(7) 0.032(6) 0.060(7) 0.000(6) 0.031(6) -0.001(5)
O3 0.044(6) 0.040(7) 0.051(7) 0.003(6) 0.020(6) 0.008(5)
O7 0.043(7) 0.060(9) 0.047(7) -0.002(7) 0.008(6) 0.002(7)
O8 0.061(8) 0.044(7) 0.038(6) 0.001(5) 0.025(6) 0.008(6)
C1 0.047(10) 0.032(10) 0.043(9) -0.002(7) 0.020(8) -0.010(8)
C2 0.072(13) 0.037(11) 0.049(10) 0.001(8) 0.034(10) 0.000(9)
C3 0.041(10) 0.048(11) 0.040(9) 0.006(8) 0.016(8) 0.003(8)
C4 0.029(8) 0.035(10) 0.040(9) 0.004(7) 0.010(7) 0.002(7)
C5 0.044(9) 0.033(9) 0.036(8) -0.007(7) 0.021(7) -0.011(7)
C6 0.038(9) 0.037(9) 0.038(8) -0.006(7) 0.014(7) -0.007(7)
C7 0.054(10) 0.032(10) 0.051(10) 0.000(8) 0.030(9) -0.001(8)
C8 0.043(9) 0.039(10) 0.042(9) 0.008(8) 0.016(8) 0.000(8)
C9 0.047(10) 0.035(10) 0.052(10) -0.003(8) 0.030(8) -0.002(8)
C10 0.034(8) 0.030(9) 0.040(9) 0.005(7) 0.018(7) 0.002(7)
C11 0.036(9) 0.036(10) 0.040(8) -0.003(7) 0.007(7) 0.001(7)
C12 0.039(9) 0.022(8) 0.049(9) -0.004(7) 0.022(7) -0.004(7)
C17 0.056(11) 0.050(13) 0.046(10) 0.007(9) 0.022(9) 0.005(9)
C18 0.062(11) 0.022(8) 0.054(10) 0.010(8) 0.036(9) 0.007(8)
C19 0.046(10) 0.032(9) 0.043(8) 0.009(7) 0.023(8) 0.005(8)
C20 0.054(10) 0.029(9) 0.044(9) 0.003(7) 0.024(8) 0.005(8)
C13 0.043(5) 0.037(7) 0.043(6) -0.003(6) 0.020(5) 0.000(6)
C14 0.042(5) 0.040(7) 0.048(6) -0.001(6) 0.021(4) 0.002(6)
C15 0.044(5) 0.041(6) 0.050(6) 0.003(5) 0.023(4) 0.002(5)
O4 0.046(5) 0.038(6) 0.048(5) 0.003(5) 0.024(4) 0.006(5)
O5 0.045(6) 0.047(7) 0.059(7) 0.012(5) 0.026(5) 0.008(5)
C16 0.044(5) 0.037(6) 0.047(5) -0.001(5) 0.023(4) 0.003(6)
O6 0.048(5) 0.040(6) 0.044(5) 0.000(5) 0.022(5) 0.004(7)
C13B 0.043(6) 0.038(8) 0.046(7) -0.001(7) 0.021(6) 0.002(7)
C14B 0.043(7) 0.039(8) 0.047(7) 0.001(7) 0.022(6) 0.003(7)
C15B 0.044(6) 0.041(7) 0.050(7) 0.003(7) 0.023(6) 0.004(6)
O4B 0.045(6) 0.040(7) 0.048(7) 0.001(6) 0.024(6) 0.005(7)
O5B 0.044(10) 0.042(11) 0.050(11) 0.004(10) 0.022(9) 0.003(9)
C16B 0.045(6) 0.038(7) 0.046(6) -0.001(6) 0.023(6) 0.004(7)
O6B 0.045(8) 0.037(10) 0.044(8) -0.001(9) 0.024(8) 0.004(10)

loop_
_atom_type_symbol
_atom_type_description
_atom_type_scat_dispersion_real
_atom_type_scat_dispersion_imag
_atom_type_scat_source
C C 0.0181 0.0091 'International Tables Vol C Tables 4.2.6.8 and 6.1.1.4'
H H 0.0000 0.0000 'International Tables Vol C Tables 4.2.6.8 and 6.1.1.4'
O O 0.0492 0.0322 'International Tables Vol C Tables 4.2.6.8 and 6.1.1.4'

loop_
_geom_angle_atom_site_label_1
_geom_angle_atom_site_label_2
_geom_angle_atom_site_label_3
_geom_angle
C1 O1 C2 62.5(12)
C7 O2 C20 108.5(13)
C20 O3 C12 108.4(13)
C18 O8 C19 110.6(13)
O1 C1 C2 59.1(11)
O1 C1 C10 118.4(14)
C2 C1 C10 124.3(14)
O1 C1 H1 114.5
C2 C1 H1 114.5
C10 C1 H1 114.5
O1 C2 C3 114.4(16)
O1 C2 C1 58.3(11)
C3 C2 C1 120.3(16)
O1 C2 H2 116.8
C3 C2 H2 116.8
C1 C2 H2 116.8
C2 C3 C4 107.7(14)
C2 C3 H3A 110.2
C4 C3 H3A 110.2
C2 C3 H3B 110.2
C4 C3 H3B 110.2
H3A C3 H3B 108.5
C5 C4 C3 117.1(14)
C5 C4 C18 104.3(14)
C3 C4 C18 120.5(14)
C5 C4 H4 104.4
C3 C4 H4 104.4
C18 C4 H4 104.4
C4 C5 C19 98.6(12)
C4 C5 C10 109.5(14)
C19 C5 C10 116.5(14)
C4 C5 C6 113.8(14)
C19 C5 C6 107.3(14)
C10 C5 C6 110.8(12)
C7 C6 C5 111.4(13)
C7 C6 H6A 109.4
C5 C6 H6A 109.4
C7 C6 H6B 109.4
C5 C6 H6B 109.4
H6A C6 H6B 108.0
O2 C7 C8 105.1(14)
O2 C7 C6 111.0(14)
C8 C7 C6 110.7(14)
O2 C7 H7 110.0
C8 C7 H7 110.0
C6 C7 H7 110.0
C17 C8 C7 111.6(15)
C17 C8 C9 116.5(15)
C7 C8 C9 97.4(13)
C17 C8 H8 110.2
C7 C8 H8 110.2
C9 C8 H8 110.2
C11 C9 C10 116.1(14)
C11 C9 C20 102.5(14)
C10 C9 C20 110.3(14)
C11 C9 C8 118.0(14)
C10 C9 C8 108.2(13)
C20 C9 C8 100.0(14)
C1 C10 C9 112.3(13)
C1 C10 C5 110.7(13)
C9 C10 C5 114.8(14)
C1 C10 H10 106.1
C9 C10 H10 106.1
C5 C10 H10 106.1
C9 C11 C12 104.5(14)
C9 C11 H11A 110.9
C12 C11 H11A 110.9
C9 C11 H11B 110.9
C12 C11 H11B 110.9
H11A C11 H11B 108.9
O3 C12 C11 108.0(12)
O3 C12 C13B 97(7)
C11 C12 C13B 119(7)
O3 C12 C13 105.9(14)
C11 C12 C13 115.7(16)
O3 C12 H12 109.0
C11 C12 H12 109.0
C13 C12 H12 109.0
C8 C17 H17A 109.5
C8 C17 H17B 109.5
H17A C17 H17B 109.5
C8 C17 H17C 109.5
H17A C17 H17C 109.5
H17B C17 H17C 109.5
O7 C18 O8 122.1(17)
O7 C18 C4 131.1(16)
O8 C18 C4 106.8(14)
O8 C19 C5 103.9(13)
O8 C19 H19A 111.0
C5 C19 H19A 111.0
O8 C19 H19B 111.0
C5 C19 H19B 111.0
H19A C19 H19B 109.0
O3 C20 O2 111.5(13)
O3 C20 C9 107.5(14)
O2 C20 C9 107.0(14)
O3 C20 H20 110.2
O2 C20 H20 110.2
C9 C20 H20 110.2
C14 C13 C16 108.3(16)
C14 C13 C12 131.8(18)
C16 C13 C12 119.8(15)
C13 C14 C15 111.9(16)
C13 C14 H14 124.1
C15 C14 H14 124.1
O5 C15 O4 107.6(16)
O5 C15 C14 115.4(18)
O4 C15 C14 101.5(13)
O5 C15 H15 110.6
O4 C15 H15 110.6
C14 C15 H15 110.6
C16 O4 C15 109.9(13)
C15 O5 H5 110(2)
O6 C16 O4 121.7(16)
O6 C16 C13 130.0(16)
O4 C16 C13 108.3(15)
C14B C13B C16B 108(2)
C14B C13B C12 137(8)
C16B C13B C12 115(8)
C13B C14B C15B 112(2)
C13B C14B H14B 124.2
C15B C14B H14B 124.2
O5B C15B O4B 108(2)
O5B C15B C14B 115(2)
O4B C15B C14B 101.5(15)
O5B C15B H15B 110.7
O4B C15B H15B 110.7
C14B C15B H15B 110.7
C16B O4B C15B 109.8(17)
C15B O5B H5B 110(3)
O6B C16B O4B 122(2)
O6B C16B C13B 130(2)
O4B C16B C13B 107.9(17)

loop_
_geom_bond_atom_site_label_1
_geom_bond_atom_site_label_2
_geom_bond_distance
O1 C1 1.43(2)
O1 C2 1.44(2)
O2 C7 1.43(2)
O2 C20 1.44(2)
O3 C20 1.41(2)
O3 C12 1.45(2)
O7 C18 1.20(2)
O8 C18 1.37(2)
O8 C19 1.43(2)
C1 C2 1.49(2)
C1 C10 1.52(2)
C1 H1 1.0000
C2 C3 1.49(3)
C2 H2 1.0000
C3 C4 1.51(2)
C3 H3A 0.9900
C3 H3B 0.9900
C4 C5 1.49(2)
C4 C18 1.52(2)
C4 H4 1.0000
C5 C19 1.56(2)
C5 C10 1.57(2)
C5 C6 1.58(2)
C6 C7 1.54(2)
C6 H6A 0.9900
C6 H6B 0.9900
C7 C8 1.54(2)
C7 H7 1.0000
C8 C17 1.50(2)
C8 C9 1.59(2)
C8 H8 1.0000
C9 C11 1.51(2)
C9 C10 1.53(2)
C9 C20 1.54(2)
C10 H10 1.0000
C11 C12 1.52(2)
C11 H11A 0.9900
C11 H11B 0.9900
C12 C13B 1.54(3)
C12 C13 1.54(2)
C12 H12 1.0000
C17 H17A 0.9800
C17 H17B 0.9800
C17 H17C 0.9800
C19 H19A 0.9900
C19 H19B 0.9900
C20 H20 1.0000
C13 C14 1.28(2)
C13 C16 1.51(2)
C14 C15 1.52(3)
C14 H14 0.9500
C15 O5 1.34(2)
C15 O4 1.49(2)
C15 H15 1.0000
O4 C16 1.35(2)
O5 H5 0.851(15)
C16 O6 1.20(2)
C13B C14B 1.28(3)
C13B C16B 1.51(3)
C14B C15B 1.52(3)
C14B H14B 0.9500
C15B O5B 1.34(3)
C15B O4B 1.49(3)
C15B H15B 1.0000
O4B C16B 1.35(2)
O5B H5B 0.850(15)
C16B O6B 1.20(2)

loop_
_geom_hbond_atom_site_label_D
_geom_hbond_atom_site_label_H
_geom_hbond_atom_site_label_A
_geom_hbond_distance_DH
_geom_hbond_distance_HA
_geom_hbond_distance_DA
_geom_hbond_angle_DHA
_geom_hbond_site_symmetry_A
C3 H3A O4 0.99 2.54 3.43(2) 149.8 2_656
C3 H3A O4B 0.99 2.70 3.54(14) 143.3 2_656
C4 H4 O6 1.00 2.56 3.36(3) 136.9 2_656
C4 H4 O6B 1.00 2.59 3.4(3) 143.7 2_656
C6 H6B O6 0.99 2.56 3.40(3) 142.4 2_646
C6 H6B O6B 0.99 2.65 3.42(19) 134.8 2_646
C8 H8 O1 1.00 2.15 2.97(2) 138.1 .
C8 H8 O5 1.00 2.63 3.22(2) 117.3 1_455
C11 H11B O6B 0.99 2.58 3.1(2) 111.9 .
C19 H19B O2 0.99 2.38 3.03(2) 122.9 .
C19 H19B O6 0.99 2.55 3.20(3) 123.2 2_646
C19 H19B O6B 0.99 2.37 3.1(3) 129.8 2_646
C20 H20 O6 1.00 2.62 3.22(2) 118.4 .
C20 H20 O6B 1.00 2.33 2.96(16) 120.3 .
C14 H14 O8 0.95 2.56 3.50(2) 170.1 1_656

loop_
_geom_torsion_atom_site_label_1
_geom_torsion_atom_site_label_2
_geom_torsion_atom_site_label_3
_geom_torsion_atom_site_label_4
_geom_torsion
C2 O1 C1 C10 -115.1(17)
C1 O1 C2 C3 111.8(17)
C10 C1 C2 O1 105.2(17)
O1 C1 C2 C3 -101.7(19)
C10 C1 C2 C3 4(3)
O1 C2 C3 C4 -89.1(18)
C1 C2 C3 C4 -23(2)
C2 C3 C4 C5 56(2)
C2 C3 C4 C18 -175.6(15)
C3 C4 C5 C19 172.4(14)
C18 C4 C5 C19 36.5(16)
C3 C4 C5 C10 -65.5(19)
C18 C4 C5 C10 158.6(13)
C3 C4 C5 C6 59.1(19)
C18 C4 C5 C6 -76.8(16)
C4 C5 C6 C7 -162.7(14)
C19 C5 C6 C7 89.3(16)
C10 C5 C6 C7 -38.8(18)
C20 O2 C7 C8 -28.2(16)
C20 O2 C7 C6 91.5(16)
C5 C6 C7 O2 -54.4(18)
C5 C6 C7 C8 61.9(18)
O2 C7 C8 C17 -78.2(18)
C6 C7 C8 C17 161.9(15)
O2 C7 C8 C9 44.2(15)
C6 C7 C8 C9 -75.7(16)
C17 C8 C9 C11 -34(2)
C7 C8 C9 C11 -152.8(15)
C17 C8 C9 C10 -168.5(15)
C7 C8 C9 C10 72.8(16)
C17 C8 C9 C20 76.0(18)
C7 C8 C9 C20 -42.6(15)
O1 C1 C10 C9 -70.2(18)
C2 C1 C10 C9 -140.5(16)
O1 C1 C10 C5 59.6(19)
C2 C1 C10 C5 -11(2)
C11 C9 C10 C1 -67.5(18)
C20 C9 C10 C1 176.5(14)
C8 C9 C10 C1 68.0(17)
C11 C9 C10 C5 164.9(14)
C20 C9 C10 C5 48.8(19)
C8 C9 C10 C5 -59.7(18)
C4 C5 C10 C1 37.7(18)
C19 C5 C10 C1 148.4(14)
C6 C5 C10 C1 -88.6(16)
C4 C5 C10 C9 166.2(13)
C19 C5 C10 C9 -83.1(18)
C6 C5 C10 C9 39.9(19)
C10 C9 C11 C12 -146.6(14)
C20 C9 C11 C12 -26.3(17)
C8 C9 C11 C12 82.4(18)
C20 O3 C12 C11 5.0(18)
C20 O3 C12 C13B -119(5)
C20 O3 C12 C13 -119.5(15)
C9 C11 C12 O3 14.4(18)
C9 C11 C12 C13B 123(7)
C9 C11 C12 C13 132.8(16)
C19 O8 C18 O7 -179.2(16)
C19 O8 C18 C4 -1.0(17)
C5 C4 C18 O7 153.7(18)
C3 C4 C18 O7 20(3)
C5 C4 C18 O8 -24.4(17)
C3 C4 C18 O8 -158.4(15)
C18 O8 C19 C5 24.6(17)
C4 C5 C19 O8 -37.5(16)
C10 C5 C19 O8 -154.4(14)
C6 C5 C19 O8 80.8(15)
C12 O3 C20 O2 -139.4(13)
C12 O3 C20 C9 -22.4(17)
C7 O2 C20 O3 116.0(15)
C7 O2 C20 C9 -1.3(17)
C11 C9 C20 O3 30.6(17)
C10 C9 C20 O3 155.0(13)
C8 C9 C20 O3 -91.3(15)
C11 C9 C20 O2 150.6(14)
C10 C9 C20 O2 -85.1(15)
C8 C9 C20 O2 28.7(16)
O3 C12 C13 C14 -114(2)
C11 C12 C13 C14 126(2)
O3 C12 C13 C16 61(2)
C11 C12 C13 C16 -59(2)
C16 C13 C14 C15 -3(2)
C12 C13 C14 C15 172(2)
C13 C14 C15 O5 -112(2)
C13 C14 C15 O4 4(2)
O5 C15 O4 C16 117.8(18)
C14 C15 O4 C16 -4(2)
C15 O4 C16 O6 -175(2)
C15 O4 C16 C13 2(2)
C14 C13 C16 O6 177(3)
C12 C13 C16 O6 1(4)
C14 C13 C16 O4 0(2)
C12 C13 C16 O4 -175.6(19)
O3 C12 C13B C14B -111(22)
C11 C12 C13B C14B 134(19)
O3 C12 C13B C16B 76(10)
C11 C12 C13B C16B -39(13)
C16B C13B C14B C15B 10(13)
C12 C13B C14B C15B -163(18)
C13B C14B C15B O5B 111(13)
C13B C14B C15B O4B -5(13)
O5B C15B O4B C16B -125(10)
C14B C15B O4B C16B -3(10)
C15B O4B C16B O6B -165(17)
C15B O4B C16B C13B 9(10)
C14B C13B C16B O6B 161(22)
C12 C13B C16B O6B -24(21)
C14B C13B C16B O4B -12(11)
C12 C13B C16B O4B 163(16)
